data_2216836
loop_
_publ_author_name
'Wei Zhou'
'Wei-Xiao Hu'
'Chun-Nian Xia'

_publ_section_title
;
 15\b,16\b-Methylene-3-oxo-17\a-pregn-4-ene-21,17-carbolactone
;
_journal_coeditor_code XU2349
_journal_issue 12
_journal_name_full 'Acta Crystallographica Section E'
_journal_page_first o4584
_journal_page_last o4584
_journal_paper_doi 10.1107/S1600536807054773
_journal_volume 63
_journal_year 2007
_chemical_formula_iupac 'C23 H30 O3'
_chemical_formula_moiety 'C23 H30 O3'
_chemical_formula_sum 'C23 H30 O3'
_chemical_formula_weight 354.47
_chemical_melting_point .427E-305
_chemical_name_systematic
;
15\b,16\b-Methylene-3-oxo-17\a-pregna-4-ene-21,17-carbolactone
;
_space_group_IT_number 19
_symmetry_cell_setting orthorhombic
_symmetry_space_group_name_Hall 'P 2ac 2ab'
_symmetry_space_group_name_H-M 'P 21 21 21'
_atom_sites_solution_hydrogens geom
_atom_sites_solution_primary direct
_atom_sites_solution_secondary difmap
_audit_creation_method SHELXL97
_cell_angle_alpha 90.00
_cell_angle_beta 90.00
_cell_angle_gamma 90.00
_cell_formula_units_Z 4
_cell_length_a 11.964(8)
_cell_length_b 12.647(5)
_cell_length_c 12.793(4)
_cell_measurement_reflns_used 25
_cell_measurement_temperature 295(2)
_cell_measurement_theta_max 12.01
_cell_measurement_theta_min 10.80
_cell_volume 1935.7(16)
_computing_cell_refinement 'CAD-4 EXPRESS (Enraf--Nonius, 1994)'
_computing_data_collection 'CAD-4 EXPRESS (Enraf--Nonius, 1994)'
_computing_data_reduction 'CAD-4 EXPRESS (Enraf--Nonius, 1994)'
_computing_molecular_graphics 'ORTEP-3 for Windows (Farrugia, 1997)'
_computing_publication_material 'SHELXL97 (Sheldrick, 1997)'
_computing_structure_refinement 'SHELXL97 (Sheldrick, 1997)'
_computing_structure_solution 'SHELXS97 (Sheldrick, 1997)'
_diffrn_ambient_temperature 295(2)
_diffrn_measured_fraction_theta_full 1.000
_diffrn_measured_fraction_theta_max 1.000
_diffrn_measurement_device_type 'Enraf--Nonius CAD4'
_diffrn_measurement_method \w/2\q
_diffrn_radiation_monochromator graphite
_diffrn_radiation_source 'fine-focus sealed tube'
_diffrn_radiation_type MoK\a
_diffrn_radiation_wavelength 0.71073
_diffrn_reflns_av_R_equivalents 0.0281
_diffrn_reflns_av_sigmaI/netI 0.0519
_diffrn_reflns_limit_h_max 14
_diffrn_reflns_limit_h_min 0
_diffrn_reflns_limit_k_max 15
_diffrn_reflns_limit_k_min -1
_diffrn_reflns_limit_l_max 15
_diffrn_reflns_limit_l_min 0
_diffrn_reflns_number 2175
_diffrn_reflns_theta_full 25.16
_diffrn_reflns_theta_max 25.16
_diffrn_reflns_theta_min 2.26
_diffrn_standards_decay_% 0.1
_diffrn_standards_interval_time 60
_diffrn_standards_number 3
_exptl_absorpt_coefficient_mu 0.079
_exptl_absorpt_correction_type none
_exptl_crystal_colour colourless
_exptl_crystal_density_diffrn 1.216
_exptl_crystal_density_method 'not measured'
_exptl_crystal_description prismatic
_exptl_crystal_F_000 768
_exptl_crystal_size_max 0.40
_exptl_crystal_size_mid 0.35
_exptl_crystal_size_min 0.15
_refine_diff_density_max 0.186
_refine_diff_density_min -0.116
_refine_ls_extinction_coef 0.038(3)
_refine_ls_extinction_expression Fc^*^=kFc[1+0.001xFc^2^\l^3^/sin(2\q)]^-1/4^
_refine_ls_extinction_method 'SHELXL97 (Sheldrick, 1997)'
_refine_ls_goodness_of_fit_ref 1.030
_refine_ls_hydrogen_treatment constr
_refine_ls_matrix_type full
_refine_ls_number_parameters 238
_refine_ls_number_reflns 1989
_refine_ls_number_restraints 0
_refine_ls_restrained_S_all 1.030
_refine_ls_R_factor_all 0.0936
_refine_ls_R_factor_gt 0.0374
_refine_ls_shift/su_max 0.000
_refine_ls_shift/su_mean 0.000
_refine_ls_structure_factor_coef Fsqd
_refine_ls_weighting_details 'calc w = 1/[\s^2^(Fo^2^)+(0.0528P)^2^+0.1311P] where P=(Fo^2^+2Fc^2^)/3'
_refine_ls_weighting_scheme calc
_refine_ls_wR_factor_gt 0.0903
_refine_ls_wR_factor_ref 0.1094
_reflns_number_gt 1183
_reflns_number_total 1989
_reflns_threshold_expression I>2\s(I)
_cod_data_source_file xu2349.cif
_cod_data_source_block I
_cod_database_code 2216836
_cod_database_fobs_code 2216836

loop_
_symmetry_equiv_pos_as_xyz
'x, y, z'
'-x+1/2, -y, z+1/2'
'-x, y+1/2, -z+1/2'
'x+1/2, -y+1/2, -z'

loop_
_atom_site_type_symbol
_atom_site_label
_atom_site_fract_x
_atom_site_fract_y
_atom_site_fract_z
_atom_site_U_iso_or_equiv
_atom_site_adp_type
_atom_site_calc_flag
_atom_site_refinement_flags
_atom_site_occupancy
O O1 -0.2159(3) 0.9187(3) 0.1112(5) 0.196(3) Uani d . 1
O O2 0.5682(2) 0.6374(2) 0.43323(19) 0.0708(8) Uani d . 1
O O3 0.5940(3) 0.4708(3) 0.4846(2) 0.0979(11) Uani d . 1
C C1 0.0138(3) 0.7426(3) 0.1572(3) 0.0579(9) Uani d . 1
H H1A 0.0356 0.6732 0.1323 0.070 Uiso calc R 1
H H1B -0.0053 0.7359 0.2305 0.070 Uiso calc R 1
C C2 -0.0889(3) 0.7778(3) 0.0978(3) 0.0731(12) Uani d . 1
H H2A -0.0748 0.7719 0.0233 0.088 Uiso calc R 1
H H2B -0.1508 0.7314 0.1149 0.088 Uiso calc R 1
C C3 -0.1200(4) 0.8877(4) 0.1227(4) 0.0961(16) Uani d . 1
C C4 -0.0318(3) 0.9583(3) 0.1544(3) 0.0738(12) Uani d . 1
H H4 -0.0511 1.0275 0.1711 0.089 Uiso calc R 1
C C5 0.0768(3) 0.9308(3) 0.1615(3) 0.0535(9) Uani d . 1
C C6 0.1659(3) 1.0119(3) 0.1788(3) 0.0634(10) Uani d . 1
H H6A 0.1311 1.0792 0.1949 0.076 Uiso calc R 1
H H6B 0.2085 1.0205 0.1148 0.076 Uiso calc R 1
C C7 0.2457(3) 0.9819(3) 0.2677(3) 0.0598(10) Uani d . 1
H H7A 0.3060 1.0329 0.2712 0.072 Uiso calc R 1
H H7B 0.2058 0.9839 0.3337 0.072 Uiso calc R 1
C C8 0.2943(3) 0.8713(2) 0.2511(2) 0.0449(8) Uani d . 1
H H8 0.3425 0.8719 0.1892 0.054 Uiso calc R 1
C C9 0.1999(3) 0.7905(2) 0.2348(2) 0.0444(8) Uani d . 1
H H9 0.1567 0.7916 0.2999 0.053 Uiso calc R 1
C C10 0.1143(3) 0.8175(2) 0.1471(2) 0.0467(8) Uani d . 1
C C11 0.2461(3) 0.6768(3) 0.2263(3) 0.0546(9) Uani d . 1
H H11A 0.1841 0.6278 0.2199 0.066 Uiso calc R 1
H H11B 0.2911 0.6710 0.1635 0.066 Uiso calc R 1
C C12 0.3170(3) 0.6461(3) 0.3208(3) 0.0548(9) Uani d . 1
H H12A 0.3463 0.5753 0.3112 0.066 Uiso calc R 1
H H12B 0.2708 0.6462 0.3832 0.066 Uiso calc R 1
C C13 0.4138(3) 0.7240(2) 0.3346(2) 0.0482(8) Uani d . 1
C C14 0.3620(3) 0.8358(2) 0.3451(2) 0.0507(9) Uani d . 1
H H14 0.3057 0.8272 0.4001 0.061 Uiso calc R 1
C C15 0.4509(3) 0.9039(3) 0.3963(3) 0.0713(12) Uani d . 1
H H15 0.4268 0.9675 0.4337 0.086 Uiso calc R 1
C C16 0.5281(3) 0.8279(3) 0.4522(3) 0.0800(13) Uani d . 1
H H16 0.5509 0.8473 0.5232 0.096 Uiso calc R 1
C C17 0.4799(3) 0.7185(3) 0.4376(3) 0.0615(10) Uani d . 1
C C18 0.4921(3) 0.7078(3) 0.2392(3) 0.0645(11) Uani d . 1
H H18A 0.4801 0.6387 0.2103 0.097 Uiso calc R 1
H H18B 0.5685 0.7144 0.2612 0.097 Uiso calc R 1
H H18C 0.4760 0.7604 0.1872 0.097 Uiso calc R 1
C C19 0.1670(3) 0.8072(3) 0.0371(2) 0.0623(10) Uani d . 1
H H19A 0.1143 0.8306 -0.0146 0.093 Uiso calc R 1
H H19B 0.1863 0.7347 0.0242 0.093 Uiso calc R 1
H H19C 0.2331 0.8501 0.0333 0.093 Uiso calc R 1
C C20 0.5711(3) 0.8954(4) 0.3656(4) 0.0929(15) Uani d . 1
H H20A 0.5883 0.8613 0.2997 0.111 Uiso calc R 1
H H20B 0.6201 0.9536 0.3839 0.111 Uiso calc R 1
C C21 0.5375(4) 0.5488(4) 0.4848(3) 0.0721(12) Uani d . 1
C C22 0.4292(4) 0.5656(3) 0.5394(3) 0.0802(13) Uani d . 1
H H22A 0.4332 0.5416 0.6113 0.096 Uiso calc R 1
H H22B 0.3691 0.5284 0.5042 0.096 Uiso calc R 1
C C23 0.4118(4) 0.6842(3) 0.5342(3) 0.0742(12) Uani d . 1
H H23A 0.4394 0.7184 0.5969 0.089 Uiso calc R 1
H H23B 0.3333 0.7012 0.5255 0.089 Uiso calc R 1

loop_
_atom_site_aniso_label
_atom_site_aniso_U_11
_atom_site_aniso_U_22
_atom_site_aniso_U_33
_atom_site_aniso_U_12
_atom_site_aniso_U_13
_atom_site_aniso_U_23
O1 0.078(2) 0.142(4) 0.370(8) 0.052(2) -0.080(4) -0.108(4)
O2 0.0616(15) 0.0783(18) 0.0723(16) 0.0173(15) -0.0096(14) 0.0074(15)
O3 0.108(2) 0.091(2) 0.095(2) 0.047(2) -0.0054(19) 0.0140(18)
C1 0.048(2) 0.066(2) 0.060(2) 0.0054(19) -0.0064(19) -0.0075(19)
C2 0.059(2) 0.082(3) 0.079(3) 0.010(2) -0.014(2) -0.016(2)
C3 0.059(2) 0.099(4) 0.130(4) 0.031(3) -0.025(3) -0.033(3)
C4 0.070(3) 0.065(2) 0.087(3) 0.026(2) -0.011(2) -0.019(2)
C5 0.055(2) 0.056(2) 0.049(2) 0.0097(18) -0.0015(19) 0.0020(17)
C6 0.071(2) 0.051(2) 0.068(2) 0.015(2) -0.002(2) 0.003(2)
C7 0.064(2) 0.0417(19) 0.073(2) 0.0032(19) -0.006(2) -0.0055(18)
C8 0.0448(17) 0.0428(18) 0.0472(18) 0.0042(16) 0.0000(16) -0.0013(16)
C9 0.0508(19) 0.0405(19) 0.0418(17) 0.0030(17) 0.0034(16) -0.0039(14)
C10 0.0447(18) 0.0488(19) 0.0467(18) 0.0099(17) -0.0009(16) -0.0063(16)
C11 0.055(2) 0.0464(19) 0.062(2) 0.0003(18) -0.0076(19) -0.0027(17)
C12 0.061(2) 0.0485(19) 0.055(2) 0.0083(19) -0.0062(18) 0.0003(18)
C13 0.049(2) 0.0505(19) 0.0454(18) 0.0027(17) -0.0033(18) -0.0024(17)
C14 0.0540(19) 0.0471(19) 0.0512(18) -0.0006(17) -0.0006(17) -0.0043(17)
C15 0.076(3) 0.056(2) 0.082(3) 0.003(2) -0.025(2) -0.013(2)
C16 0.081(3) 0.073(3) 0.086(3) -0.003(3) -0.038(3) -0.010(2)
C17 0.063(2) 0.063(2) 0.058(2) 0.014(2) -0.007(2) -0.0036(19)
C18 0.060(2) 0.074(3) 0.060(2) 0.012(2) -0.001(2) 0.0005(19)
C19 0.066(2) 0.070(3) 0.0507(18) 0.016(2) -0.002(2) -0.0015(18)
C20 0.067(3) 0.080(3) 0.132(4) -0.018(2) -0.021(3) 0.007(3)
C21 0.082(3) 0.079(3) 0.056(2) 0.021(3) -0.011(2) 0.009(2)
C22 0.100(3) 0.084(3) 0.057(2) 0.023(3) -0.001(3) 0.015(2)
C23 0.087(3) 0.086(3) 0.049(2) 0.022(3) -0.006(2) 0.000(2)

loop_
_atom_type_symbol
_atom_type_description
_atom_type_scat_dispersion_real
_atom_type_scat_dispersion_imag
_atom_type_scat_source
C C 0.0033 0.0000 'International Tables Vol C Tables 4.2.6.8 and 6.1.1.4'
H H 0.0000 0.0000 'International Tables Vol C Tables 4.2.6.8 and 6.1.1.4'
O O 0.0106 0.0000 'International Tables Vol C Tables 4.2.6.8 and 6.1.1.4'

loop_
_geom_angle_atom_site_label_1
_geom_angle_atom_site_label_2
_geom_angle_atom_site_label_3
_geom_angle
C21 O2 C17 111.4(3)
C2 C1 C10 114.4(3)
C2 C1 H1A 108.7
C10 C1 H1A 108.7
C2 C1 H1B 108.7
C10 C1 H1B 108.7
H1A C1 H1B 107.6
C3 C2 C1 112.0(4)
C3 C2 H2A 109.2
C1 C2 H2A 109.2
C3 C2 H2B 109.2
C1 C2 H2B 109.2
H2A C2 H2B 107.9
O1 C3 C4 121.5(4)
O1 C3 C2 120.9(5)
C4 C3 C2 117.4(4)
C5 C4 C3 124.3(4)
C5 C4 H4 117.8
C3 C4 H4 117.8
C4 C5 C6 121.3(3)
C4 C5 C10 121.5(3)
C6 C5 C10 117.1(3)
C5 C6 C7 112.6(3)
C5 C6 H6A 109.1
C7 C6 H6A 109.1
C5 C6 H6B 109.1
C7 C6 H6B 109.1
H6A C6 H6B 107.8
C8 C7 C6 111.1(3)
C8 C7 H7A 109.4
C6 C7 H7A 109.4
C8 C7 H7B 109.4
C6 C7 H7B 109.4
H7A C7 H7B 108.0
C14 C8 C7 111.2(3)
C14 C8 C9 107.6(3)
C7 C8 C9 110.3(3)
C14 C8 H8 109.2
C7 C8 H8 109.2
C9 C8 H8 109.2
C8 C9 C11 111.4(3)
C8 C9 C10 115.8(3)
C11 C9 C10 112.9(3)
C8 C9 H9 105.2
C11 C9 H9 105.2
C10 C9 H9 105.2
C5 C10 C1 109.9(3)
C5 C10 C19 108.1(3)
C1 C10 C19 110.1(3)
C5 C10 C9 108.4(3)
C1 C10 C9 108.6(3)
C19 C10 C9 111.7(2)
C12 C11 C9 112.3(3)
C12 C11 H11A 109.1
C9 C11 H11A 109.1
C12 C11 H11B 109.1
C9 C11 H11B 109.1
H11A C11 H11B 107.9
C11 C12 C13 110.3(3)
C11 C12 H12A 109.6
C13 C12 H12A 109.6
C11 C12 H12B 109.6
C13 C12 H12B 109.6
H12A C12 H12B 108.1
C12 C13 C17 117.3(3)
C12 C13 C14 107.1(3)
C17 C13 C14 99.9(3)
C12 C13 C18 106.4(3)
C17 C13 C18 110.9(3)
C14 C13 C18 115.5(3)
C15 C14 C8 123.3(3)
C15 C14 C13 105.9(3)
C8 C14 C13 114.4(3)
C15 C14 H14 103.6
C8 C14 H14 103.6
C13 C14 H14 103.6
C20 C15 C16 59.4(3)
C20 C15 C14 121.4(4)
C16 C15 C14 105.8(3)
C20 C15 H15 118.1
C16 C15 H15 118.1
C14 C15 H15 118.1
C20 C16 C15 59.7(3)
C20 C16 C17 124.4(4)
C15 C16 C17 106.9(3)
C20 C16 H16 116.7
C15 C16 H16 116.7
C17 C16 H16 116.7
O2 C17 C16 111.7(3)
O2 C17 C13 111.6(3)
C16 C17 C13 105.1(3)
O2 C17 C23 102.3(3)
C16 C17 C23 111.1(3)
C13 C17 C23 115.3(3)
C13 C18 H18A 109.5
C13 C18 H18B 109.5
H18A C18 H18B 109.5
C13 C18 H18C 109.5
H18A C18 H18C 109.5
H18B C18 H18C 109.5
C10 C19 H19A 109.5
C10 C19 H19B 109.5
H19A C19 H19B 109.5
C10 C19 H19C 109.5
H19A C19 H19C 109.5
H19B C19 H19C 109.5
C16 C20 C15 60.9(3)
C16 C20 H20A 117.7
C15 C20 H20A 117.7
C16 C20 H20B 117.7
C15 C20 H20B 117.7
H20A C20 H20B 114.8
O3 C21 O2 121.9(4)
O3 C21 C22 127.7(4)
O2 C21 C22 110.3(4)
C21 C22 C23 103.9(4)
C21 C22 H22A 111.0
C23 C22 H22A 111.0
C21 C22 H22B 111.0
C23 C22 H22B 111.0
H22A C22 H22B 109.0
C22 C23 C17 103.9(3)
C22 C23 H23A 111.0
C17 C23 H23A 111.0
C22 C23 H23B 111.0
C17 C23 H23B 111.0
H23A C23 H23B 109.0

loop_
_geom_bond_atom_site_label_1
_geom_bond_atom_site_label_2
_geom_bond_distance
O1 C3 1.221(5)
O2 C21 1.351(5)
O2 C17 1.473(4)
O3 C21 1.195(5)
C1 C2 1.512(5)
C1 C10 1.536(5)
C1 H1A 0.9700
C1 H1B 0.9700
C2 C3 1.474(6)
C2 H2A 0.9700
C2 H2B 0.9700
C3 C4 1.441(6)
C4 C5 1.349(5)
C4 H4 0.9300
C5 C6 1.496(5)
C5 C10 1.513(5)
C6 C7 1.533(5)
C6 H6A 0.9700
C6 H6B 0.9700
C7 C8 1.530(5)
C7 H7A 0.9700
C7 H7B 0.9700
C8 C14 1.518(4)
C8 C9 1.537(4)
C8 H8 0.9800
C9 C11 1.544(4)
C9 C10 1.557(4)
C9 H9 0.9800
C10 C19 1.548(4)
C11 C12 1.527(4)
C11 H11A 0.9700
C11 H11B 0.9700
C12 C13 1.531(5)
C12 H12A 0.9700
C12 H12B 0.9700
C13 C17 1.538(5)
C13 C14 1.550(4)
C13 C18 1.551(5)
C14 C15 1.517(5)
C14 H14 0.9800
C15 C20 1.493(6)
C15 C16 1.512(6)
C15 H15 0.9800
C16 C20 1.489(6)
C16 C17 1.511(5)
C16 H16 0.9800
C17 C23 1.543(5)
C18 H18A 0.9599
C18 H18B 0.9599
C18 H18C 0.9599
C19 H19A 0.9599
C19 H19B 0.9599
C19 H19C 0.9599
C20 H20A 0.9700
C20 H20B 0.9700
C21 C22 1.487(6)
C22 C23 1.516(6)
C22 H22A 0.9700
C22 H22B 0.9700
C23 H23A 0.9700
C23 H23B 0.9700

loop_
_geom_hbond_atom_site_label_D
_geom_hbond_atom_site_label_H
_geom_hbond_atom_site_label_A
_geom_hbond_site_symmetry_A
_geom_hbond_distance_DH
_geom_hbond_distance_HA
_geom_hbond_distance_DA
_geom_hbond_angle_DHA
C19 H19C O3 3_655 0.96 2.58 3.540(5) 177

loop_
_geom_torsion_atom_site_label_1
_geom_torsion_atom_site_label_2
_geom_torsion_atom_site_label_3
_geom_torsion_atom_site_label_4
_geom_torsion
C10 C1 C2 C3 -52.0(5)
C1 C2 C3 O1 -155.9(6)
C1 C2 C3 C4 28.0(6)
O1 C3 C4 C5 -175.3(6)
C2 C3 C4 C5 0.8(7)
C3 C4 C5 C6 170.4(4)
C3 C4 C5 C10 -6.5(7)
C4 C5 C6 C7 130.7(4)
C10 C5 C6 C7 -52.2(4)
C5 C6 C7 C8 53.3(4)
C6 C7 C8 C14 -173.1(3)
C6 C7 C8 C9 -53.7(4)
C14 C8 C9 C11 -54.1(3)
C7 C8 C9 C11 -175.6(3)
C14 C8 C9 C10 175.1(2)
C7 C8 C9 C10 53.6(3)
C4 C5 C10 C1 -16.6(5)
C6 C5 C10 C1 166.3(3)
C4 C5 C10 C19 103.5(4)
C6 C5 C10 C19 -73.5(4)
C4 C5 C10 C9 -135.2(4)
C6 C5 C10 C9 47.7(4)
C2 C1 C10 C5 45.5(4)
C2 C1 C10 C19 -73.5(4)
C2 C1 C10 C9 164.0(3)
C8 C9 C10 C5 -48.6(3)
C11 C9 C10 C5 -178.7(3)
C8 C9 C10 C1 -168.0(3)
C11 C9 C10 C1 61.9(3)
C8 C9 C10 C19 70.4(3)
C11 C9 C10 C19 -59.7(4)
C8 C9 C11 C12 55.7(4)
C10 C9 C11 C12 -172.0(3)
C9 C11 C12 C13 -57.3(4)
C11 C12 C13 C17 168.3(3)
C11 C12 C13 C14 57.1(3)
C11 C12 C13 C18 -67.0(3)
C7 C8 C14 C15 -49.0(4)
C9 C8 C14 C15 -170.0(3)
C7 C8 C14 C13 179.7(3)
C9 C8 C14 C13 58.8(3)
C12 C13 C14 C15 160.2(3)
C17 C13 C14 C15 37.5(3)
C18 C13 C14 C15 -81.5(4)
C12 C13 C14 C8 -60.6(3)
C17 C13 C14 C8 176.6(3)
C18 C13 C14 C8 57.6(4)
C8 C14 C15 C20 -93.2(5)
C13 C14 C15 C20 41.3(5)
C8 C14 C15 C16 -156.7(3)
C13 C14 C15 C16 -22.1(4)
C14 C15 C16 C20 117.5(4)
C20 C15 C16 C17 -120.4(4)
C14 C15 C16 C17 -2.9(4)
C21 O2 C17 C16 140.6(3)
C21 O2 C17 C13 -102.1(3)
C21 O2 C17 C23 21.7(4)
C20 C16 C17 O2 83.6(4)
C15 C16 C17 O2 148.1(3)
C20 C16 C17 C13 -37.5(5)
C15 C16 C17 C13 26.9(4)
C20 C16 C17 C23 -162.8(4)
C15 C16 C17 C23 -98.4(4)
C12 C13 C17 O2 84.5(4)
C14 C13 C17 O2 -160.2(3)
C18 C13 C17 O2 -37.9(4)
C12 C13 C17 C16 -154.2(3)
C14 C13 C17 C16 -39.0(3)
C18 C13 C17 C16 83.3(3)
C12 C13 C17 C23 -31.6(4)
C14 C13 C17 C23 83.7(3)
C18 C13 C17 C23 -154.0(3)
C17 C16 C20 C15 90.5(4)
C14 C15 C20 C16 -90.5(4)
C17 O2 C21 O3 174.8(4)
C17 O2 C21 C22 -6.1(4)
O3 C21 C22 C23 166.5(4)
O2 C21 C22 C23 -12.5(4)
C21 C22 C23 C17 24.9(4)
O2 C17 C23 C22 -28.0(4)
C16 C17 C23 C22 -147.3(3)
C13 C17 C23 C22 93.3(4)

loop_
_cod_related_entry_id
_cod_related_entry_database
_cod_related_entry_code
1 ChemSpider 21196228
